data_2105967
loop_
_publ_author_name
Jin-Long
'Uemura, Kazuhiro'
'Ebihara, Masahiro'

_publ_section_title
;
 Assembled structures of tetrakis(biimidazole)dirhodium complexes
 hydrogen-bonded with common inorganic anions
;
_journal_issue 6
_journal_name_full 'Acta Crystallographica Section B'
_journal_page_first 1006
_journal_page_last 1019
_journal_paper_doi 10.1107/S2052520614021428
_journal_volume 70
_journal_year 2014
_chemical_formula_moiety 'C24 H28 N16 O2 Rh2, 4(Cl O4), 5(H2 O) '
_chemical_formula_sum 'C24 H38 Cl4 N16 O23 Rh2'
_chemical_formula_weight 1266.32
_space_group_IT_number 14
_symmetry_cell_setting monoclinic
_symmetry_space_group_name_Hall '-P 2yn'
_symmetry_space_group_name_H-M 'P 1 21/n 1'
_atom_sites_solution_hydrogens geom
_atom_sites_solution_primary direct
_atom_sites_solution_secondary difmap
_audit_creation_method SHELXL-97
_cell_angle_alpha 90.00
_cell_angle_beta 91.749(2)
_cell_angle_gamma 90.00
_cell_formula_units_Z 4
_cell_length_a 13.453(2)
_cell_length_b 13.334(2)
_cell_length_c 24.906(4)
_cell_measurement_reflns_used 11005
_cell_measurement_temperature 296(2)
_cell_measurement_theta_max 27.5
_cell_measurement_theta_min 3.0
_cell_volume 4465.6(12)
_computing_cell_refinement CrystalClear
_computing_data_collection 'CrystalClear (Molecular Structure Corporation & Rigaku Corporation, 2001)'
_computing_data_reduction CrystalClear
_computing_molecular_graphics 'Mercury (Macrae et al., 2008)'
_computing_publication_material 'Yadokari-XG 2009 (Wakita, Nemoto et al., 2009)'
_computing_structure_refinement 'SHELXL-97 (Sheldrick, 2008)'
_computing_structure_solution 'SIR97 (Altomare et al., 1999)'
_diffrn_ambient_temperature 296(2)
_diffrn_detector_area_resol_mean 14.62
_diffrn_measured_fraction_theta_full 0.995
_diffrn_measured_fraction_theta_max 0.995
_diffrn_measurement_device_type 'Rigaku/MSC Mercury CCD'
_diffrn_measurement_method \w
_diffrn_radiation_monochromator graphite
_diffrn_radiation_type MoK\a
_diffrn_radiation_wavelength 0.71069
_diffrn_reflns_av_R_equivalents 0.0338
_diffrn_reflns_av_sigmaI/netI 0.0482
_diffrn_reflns_limit_h_max 16
_diffrn_reflns_limit_h_min -17
_diffrn_reflns_limit_k_max 17
_diffrn_reflns_limit_k_min -14
_diffrn_reflns_limit_l_max 31
_diffrn_reflns_limit_l_min -32
_diffrn_reflns_number 34616
_diffrn_reflns_theta_full 27.49
_diffrn_reflns_theta_max 27.49
_diffrn_reflns_theta_min 3.03
_diffrn_source 'rotating-anode X-ray tube'
_exptl_absorpt_coefficient_mu 1.080
_exptl_absorpt_correction_T_max 0.8149
_exptl_absorpt_correction_T_min 0.7310
_exptl_absorpt_correction_type numerical
_exptl_absorpt_process_details 'NUMABS (Higashi, 1999)'
_exptl_crystal_colour green
_exptl_crystal_density_diffrn 1.884
_exptl_crystal_density_method 'not measured'
_exptl_crystal_description prismatic
_exptl_crystal_F_000 2544
_exptl_crystal_size_max 0.41
_exptl_crystal_size_mid 0.35
_exptl_crystal_size_min 0.34
_refine_diff_density_max 0.782
_refine_diff_density_min -0.742
_refine_diff_density_rms 0.101
_refine_ls_extinction_method none
_refine_ls_goodness_of_fit_ref 1.084
_refine_ls_hydrogen_treatment mixed
_refine_ls_matrix_type full
_refine_ls_number_parameters 641
_refine_ls_number_reflns 10190
_refine_ls_number_restraints 0
_refine_ls_restrained_S_all 1.084
_refine_ls_R_factor_all 0.0720
_refine_ls_R_factor_gt 0.0580
_refine_ls_shift/su_max 0.001
_refine_ls_shift/su_mean 0.000
_refine_ls_structure_factor_coef Fsqd
_refine_ls_weighting_details 'calc w=1/[\s^2^(Fo^2^)+(0.0753P)^2^+6.5586P] where P=(Fo^2^+2Fc^2^)/3'
_refine_ls_weighting_scheme calc
_refine_ls_wR_factor_gt 0.1509
_refine_ls_wR_factor_ref 0.1627
_reflns_number_gt 8188
_reflns_number_total 10190
_reflns_threshold_expression >2sigma(I)
_cod_data_source_file ry5061sup1.cif
_cod_data_source_block II
_cod_original_cell_volume 4465.5(13)
_cod_original_sg_symbol_H-M P21/n
_cod_database_code 2105967
_publcif_datablock.id {111100d7-2f7a-4476-8245-b6774a9e4ccb}

loop_
_symmetry_equiv_pos_as_xyz
'x, y, z'
'-x+1/2, y+1/2, -z+1/2'
'-x, -y, -z'
'x-1/2, -y-1/2, z-1/2'

loop_
_atom_site_label
_atom_site_type_symbol
_atom_site_fract_x
_atom_site_fract_y
_atom_site_fract_z
_atom_site_U_iso_or_equiv
_atom_site_adp_type
_atom_site_occupancy
_atom_site_symmetry_multiplicity
_atom_site_calc_flag
_atom_site_refinement_flags
_atom_site_disorder_assembly
_atom_site_disorder_group
Rh1 Rh 0.53955(2) 0.26880(3) 0.600046(13) 0.03340(11) Uani 1 1 d . . .
Rh2 Rh 0.69975(2) 0.26866(3) 0.664573(14) 0.03684(12) Uani 1 1 d . . .
N1 N 0.4434(3) 0.2821(3) 0.66190(15) 0.0390(8) Uani 1 1 d . . .
C1 C 0.4049(3) 0.1948(4) 0.6768(2) 0.0447(10) Uani 1 1 d . . .
N2 N 0.3366(3) 0.2092(4) 0.7139(2) 0.0639(13) Uani 1 1 d . . .
H2N H 0.3023 0.1631 0.7287 0.077 Uiso 1 1 calc R . .
C2 C 0.3304(4) 0.3090(5) 0.7241(3) 0.0698(17) Uani 1 1 d . . .
H2 H 0.2892 0.3401 0.7484 0.084 Uiso 1 1 calc R . .
C3 C 0.3976(4) 0.3550(4) 0.6912(2) 0.0536(12) Uani 1 1 d . . .
H3 H 0.4097 0.4235 0.6893 0.064 Uiso 1 1 calc R . .
N3 N 0.5097(3) 0.1203(3) 0.61424(15) 0.0396(8) Uani 1 1 d . . .
C4 C 0.4409(3) 0.1066(4) 0.6505(2) 0.0442(10) Uani 1 1 d . . .
N4 N 0.4204(3) 0.0088(3) 0.65627(19) 0.0543(11) Uani 1 1 d . . .
H4N H 0.3783 -0.0167 0.6777 0.065 Uiso 1 1 calc R . .
C5 C 0.4781(4) -0.0421(4) 0.6223(2) 0.0582(13) Uani 1 1 d . . .
H5 H 0.4799 -0.1113 0.6178 0.070 Uiso 1 1 calc R . .
C6 C 0.5336(4) 0.0268(4) 0.5956(2) 0.0506(12) Uani 1 1 d . . .
H6 H 0.5794 0.0128 0.5695 0.061 Uiso 1 1 calc R . .
N5 N 0.5593(2) 0.4171(3) 0.58141(14) 0.0364(8) Uani 1 1 d . . .
C7 C 0.6056(3) 0.4311(3) 0.53579(18) 0.0385(9) Uani 1 1 d . . .
N6 N 0.6104(3) 0.5293(3) 0.52416(16) 0.0436(9) Uani 1 1 d . . .
H6N H 0.6375 0.5556 0.4967 0.052 Uiso 1 1 calc R . .
C8 C 0.5643(3) 0.5798(4) 0.5641(2) 0.0463(11) Uani 1 1 d . . .
H8 H 0.5557 0.6488 0.5668 0.056 Uiso 1 1 calc R . .
C9 C 0.5337(3) 0.5098(4) 0.59883(19) 0.0428(10) Uani 1 1 d . . .
H9 H 0.5001 0.5230 0.6301 0.051 Uiso 1 1 calc R . .
N7 N 0.6206(3) 0.2559(3) 0.53224(15) 0.0390(8) Uani 1 1 d . . .
C10 C 0.6384(3) 0.3432(4) 0.50845(17) 0.0396(9) Uani 1 1 d . . .
N8 N 0.6826(3) 0.3280(3) 0.46160(17) 0.0536(10) Uani 1 1 d . . .
H8N H 0.7016 0.3736 0.4398 0.064 Uiso 1 1 calc R . .
C11 C 0.6920(4) 0.2273(4) 0.4549(2) 0.0585(14) Uani 1 1 d . . .
H11 H 0.7195 0.1953 0.4257 0.070 Uiso 1 1 calc R . .
C12 C 0.6539(4) 0.1817(4) 0.4986(2) 0.0504(11) Uani 1 1 d . . .
H12 H 0.6509 0.1130 0.5047 0.061 Uiso 1 1 calc R . .
N9 N 0.6384(3) 0.3734(3) 0.71439(15) 0.0423(8) Uani 1 1 d . . .
C13 C 0.5952(4) 0.3336(4) 0.7567(2) 0.0512(12) Uani 1 1 d . . .
N10 N 0.5627(4) 0.4057(4) 0.78885(18) 0.0664(13) Uani 1 1 d . . .
H10N H 0.5319 0.3970 0.8182 0.080 Uiso 1 1 calc R . .
C14 C 0.5871(5) 0.4961(5) 0.7667(2) 0.0676(16) Uani 1 1 d . . .
H14 H 0.5738 0.5595 0.7804 0.081 Uiso 1 1 calc R . .
C15 C 0.6344(4) 0.4748(4) 0.7210(2) 0.0531(12) Uani 1 1 d . . .
H15 H 0.6601 0.5220 0.6976 0.064 Uiso 1 1 calc R . .
N11 N 0.6335(3) 0.1765(3) 0.71885(15) 0.0453(9) Uani 1 1 d . . .
C16 C 0.5913(4) 0.2257(4) 0.7586(2) 0.0502(12) Uani 1 1 d . . .
N12 N 0.5527(3) 0.1611(4) 0.79328(18) 0.0635(12) Uani 1 1 d . . .
H12N H 0.5212 0.1765 0.8217 0.076 Uiso 1 1 calc R . .
C17 C 0.5720(4) 0.0677(5) 0.7758(2) 0.0627(15) Uani 1 1 d . . .
H17 H 0.5539 0.0082 0.7924 0.075 Uiso 1 1 calc R . .
C18 C 0.6224(4) 0.0763(4) 0.7299(2) 0.0520(12) Uani 1 1 d . . .
H18 H 0.6456 0.0234 0.7093 0.062 Uiso 1 1 calc R . .
N13 N 0.7779(3) 0.3618(3) 0.61590(15) 0.0396(8) Uani 1 1 d . . .
C19 C 0.8386(3) 0.3131(4) 0.58366(19) 0.0442(10) Uani 1 1 d . . .
N14 N 0.8953(3) 0.3771(4) 0.55698(18) 0.0559(11) Uani 1 1 d . . .
H14N H 0.9392 0.3618 0.5340 0.067 Uiso 1 1 calc R . .
C20 C 0.8703(4) 0.4718(4) 0.5732(2) 0.0602(14) Uani 1 1 d . . .
H20 H 0.8976 0.5317 0.5614 0.072 Uiso 1 1 calc R . .
C21 C 0.7992(4) 0.4617(4) 0.6093(2) 0.0489(11) Uani 1 1 d . . .
H21 H 0.7689 0.5143 0.6271 0.059 Uiso 1 1 calc R . .
N15 N 0.7704(3) 0.1651(3) 0.61760(16) 0.0429(8) Uani 1 1 d . . .
C22 C 0.8347(3) 0.2059(4) 0.5846(2) 0.0448(10) Uani 1 1 d . . .
N16 N 0.8832(3) 0.1360(4) 0.55801(19) 0.0566(11) Uani 1 1 d . . .
H16N H 0.9273 0.1460 0.5343 0.068 Uiso 1 1 calc R . .
C23 C 0.8496(4) 0.0443(4) 0.5755(2) 0.0610(14) Uani 1 1 d . . .
H23 H 0.8704 -0.0185 0.5641 0.073 Uiso 1 1 calc R . .
C24 C 0.7804(4) 0.0632(4) 0.6123(2) 0.0519(12) Uani 1 1 d . . .
H24 H 0.7454 0.0151 0.6311 0.062 Uiso 1 1 calc R . .
O1 O 0.3963(3) 0.2753(3) 0.54537(15) 0.0538(9) Uani 1 1 d . . .
O2 O 0.8362(3) 0.2659(4) 0.72130(19) 0.0794(14) Uani 1 1 d . . .
Cl1 Cl 0.82216(13) 0.56104(17) 0.41178(8) 0.0877(6) Uani 1 1 d . . .
O3 O 0.7225(3) 0.5342(4) 0.4201(2) 0.0953(16) Uani 1 1 d . . .
O4 O 0.8275(8) 0.6651(8) 0.4169(5) 0.251(6) Uani 1 1 d . . .
O5 O 0.8534(5) 0.5347(7) 0.3606(3) 0.147(3) Uani 1 1 d . . .
O6 O 0.8836(5) 0.5176(10) 0.4482(3) 0.226(6) Uani 1 1 d . . .
Cl2 Cl 0.62259(12) 0.29621(12) 0.31100(6) 0.0670(4) Uani 1 1 d . . .
O7 O 0.6129(5) 0.3492(7) 0.2641(3) 0.176(4) Uani 1 1 d . . .
O8 O 0.7027(8) 0.3402(10) 0.3378(3) 0.247(7) Uani 1 1 d . . .
O9 O 0.5418(6) 0.2932(5) 0.3436(4) 0.160(3) Uani 1 1 d . . .
O10 O 0.6425(7) 0.1999(5) 0.3012(5) 0.220(5) Uani 1 1 d . . .
Cl3 Cl 0.37165(15) 0.4949(2) 0.89392(11) 0.1040(7) Uani 1 1 d . . .
O11 O 0.4298(10) 0.4154(12) 0.8840(6) 0.288(7) Uani 1 1 d . . .
O12 O 0.2801(5) 0.4730(9) 0.8978(6) 0.280(8) Uani 1 1 d . . .
O13 O 0.3977(9) 0.5226(14) 0.9437(4) 0.312(9) Uani 1 1 d . . .
O14 O 0.4004(10) 0.5565(10) 0.8582(5) 0.260(6) Uani 1 1 d . . .
Cl4A Cl 0.7636(3) 0.2821(2) 0.87174(16) 0.0626(10) Uani 0.649(8) 1 d P A 1
O15A O 0.7851(6) 0.3493(5) 0.8278(3) 0.081(2) Uani 0.649(8) 1 d P A 1
Cl4B Cl 0.7282(6) 0.2572(5) 0.8980(4) 0.081(2) Uani 0.351(8) 1 d P A 2
O15B O 0.7235(13) 0.1923(12) 0.9389(8) 0.119(7) Uani 0.351(8) 1 d P A 2
O16 O 0.6564(5) 0.3039(5) 0.8873(3) 0.123(2) Uani 1 1 d . . .
O17 O 0.7675(5) 0.1868(4) 0.8526(3) 0.113(2) Uani 1 1 d . . .
O18 O 0.8267(5) 0.3083(5) 0.9135(2) 0.121(2) Uani 1 1 d . . .
O19 O 0.2799(5) 0.0158(4) 0.7481(2) 0.115(2) Uani 1 1 d . . .
O20 O 0.4216(6) 0.2069(7) 0.8760(3) 0.168(3) Uani 1 1 d . . .
O21 O 1.0149(5) 0.2533(5) 0.4893(3) 0.116(2) Uani 1 1 d . . .
O22 O 0.3310(4) 0.0906(4) 0.5107(2) 0.1086(18) Uani 1 1 d . . .
O23 O 1.0140(5) 0.2828(8) 0.6767(4) 0.215(5) Uani 1 1 d . . .

loop_
_atom_site_aniso_label
_atom_site_aniso_U_11
_atom_site_aniso_U_22
_atom_site_aniso_U_33
_atom_site_aniso_U_23
_atom_site_aniso_U_13
_atom_site_aniso_U_12
Rh1 0.03611(18) 0.0295(2) 0.03494(19) 0.00278(12) 0.00621(13) -0.00147(12)
Rh2 0.03811(19) 0.0351(2) 0.0374(2) 0.00125(13) 0.00349(14) 0.00114(13)
N1 0.0418(18) 0.035(2) 0.041(2) 0.0033(15) 0.0098(15) 0.0015(15)
C1 0.042(2) 0.042(3) 0.051(3) 0.011(2) 0.0099(19) 0.000(2)
N2 0.062(3) 0.054(3) 0.078(3) 0.014(2) 0.038(2) 0.001(2)
C2 0.076(4) 0.056(4) 0.080(4) 0.010(3) 0.045(3) 0.016(3)
C3 0.057(3) 0.046(3) 0.059(3) 0.001(2) 0.018(2) 0.005(2)
N3 0.0424(18) 0.033(2) 0.043(2) 0.0052(16) 0.0060(15) -0.0018(15)
C4 0.042(2) 0.040(3) 0.051(3) 0.009(2) 0.0051(19) -0.0022(19)
N4 0.054(2) 0.035(2) 0.075(3) 0.009(2) 0.014(2) -0.0118(18)
C5 0.066(3) 0.032(3) 0.077(4) 0.000(2) 0.005(3) -0.007(2)
C6 0.058(3) 0.032(3) 0.062(3) -0.003(2) 0.012(2) -0.003(2)
N5 0.0369(17) 0.0322(19) 0.0400(19) 0.0025(15) 0.0016(14) -0.0020(14)
C7 0.0349(19) 0.040(2) 0.041(2) 0.0070(19) -0.0032(17) -0.0049(17)
N6 0.0450(19) 0.037(2) 0.049(2) 0.0136(17) 0.0016(17) -0.0069(16)
C8 0.047(2) 0.034(2) 0.058(3) 0.001(2) -0.005(2) 0.0000(19)
C9 0.045(2) 0.040(3) 0.043(2) -0.0013(19) 0.0010(19) 0.0000(18)
N7 0.0411(18) 0.041(2) 0.0354(19) 0.0010(15) 0.0044(15) -0.0001(15)
C10 0.039(2) 0.044(3) 0.036(2) 0.0027(19) 0.0012(17) -0.0044(18)
N8 0.061(2) 0.055(3) 0.046(2) 0.009(2) 0.0139(19) -0.004(2)
C11 0.074(3) 0.060(4) 0.042(3) -0.002(2) 0.020(2) 0.006(3)
C12 0.059(3) 0.045(3) 0.048(3) -0.005(2) 0.010(2) 0.004(2)
N9 0.051(2) 0.038(2) 0.038(2) -0.0031(16) 0.0038(16) 0.0023(16)
C13 0.057(3) 0.056(3) 0.041(2) -0.005(2) 0.006(2) 0.007(2)
N10 0.082(3) 0.074(4) 0.044(2) -0.010(2) 0.013(2) 0.013(3)
C14 0.087(4) 0.059(4) 0.056(3) -0.018(3) -0.003(3) 0.018(3)
C15 0.065(3) 0.045(3) 0.049(3) -0.008(2) 0.000(2) 0.002(2)
N11 0.047(2) 0.047(2) 0.042(2) 0.0056(18) 0.0046(16) 0.0007(17)
C16 0.057(3) 0.059(3) 0.035(2) 0.009(2) 0.007(2) 0.003(2)
N12 0.069(3) 0.080(4) 0.043(2) 0.015(2) 0.013(2) 0.002(3)
C17 0.069(3) 0.061(4) 0.058(3) 0.017(3) 0.001(3) -0.005(3)
C18 0.057(3) 0.048(3) 0.052(3) 0.010(2) -0.001(2) -0.002(2)
N13 0.0406(18) 0.037(2) 0.042(2) -0.0011(16) 0.0016(15) -0.0040(15)
C19 0.039(2) 0.045(3) 0.048(3) 0.003(2) 0.0028(19) -0.0065(19)
N14 0.048(2) 0.062(3) 0.059(3) 0.007(2) 0.0158(19) -0.010(2)
C20 0.060(3) 0.051(3) 0.069(4) 0.006(3) 0.003(3) -0.011(3)
C21 0.051(3) 0.039(3) 0.056(3) 0.001(2) -0.002(2) -0.004(2)
N15 0.0411(18) 0.041(2) 0.047(2) 0.0005(17) 0.0054(16) 0.0057(16)
C22 0.039(2) 0.049(3) 0.046(3) -0.002(2) 0.0083(19) 0.002(2)
N16 0.050(2) 0.056(3) 0.064(3) -0.008(2) 0.016(2) 0.008(2)
C23 0.060(3) 0.044(3) 0.080(4) -0.012(3) 0.007(3) 0.009(2)
C24 0.058(3) 0.036(3) 0.061(3) 0.002(2) 0.003(2) 0.004(2)
O1 0.0518(19) 0.054(2) 0.056(2) 0.0093(16) -0.0046(16) -0.0092(15)
O2 0.056(2) 0.114(4) 0.068(3) 0.010(2) -0.013(2) 0.008(2)
Cl1 0.0715(10) 0.1087(15) 0.0835(12) 0.0190(11) 0.0136(9) -0.0251(10)
O3 0.067(3) 0.102(4) 0.119(4) 0.024(3) 0.028(3) -0.012(3)
O4 0.266(11) 0.140(8) 0.354(15) -0.082(9) 0.114(11) -0.120(8)
O5 0.116(4) 0.223(9) 0.107(5) -0.035(5) 0.053(4) -0.024(5)
O6 0.088(4) 0.432(17) 0.159(7) 0.138(9) -0.001(5) 0.027(7)
Cl2 0.0787(9) 0.0601(9) 0.0635(8) 0.0035(7) 0.0220(7) 0.0045(7)
O7 0.161(6) 0.205(8) 0.158(6) 0.124(6) -0.058(5) -0.067(6)
O8 0.259(10) 0.385(16) 0.094(5) 0.052(7) -0.034(6) -0.225(11)
O9 0.171(7) 0.096(5) 0.223(8) -0.011(5) 0.143(6) 0.008(4)
O10 0.278(11) 0.071(4) 0.324(12) 0.013(6) 0.228(10) 0.035(5)
Cl3 0.0766(12) 0.1158(18) 0.1208(18) 0.0101(15) 0.0247(11) -0.0125(11)
O11 0.252(12) 0.311(18) 0.310(16) -0.009(13) 0.134(11) 0.114(12)
O12 0.080(5) 0.300(14) 0.46(2) 0.141(13) -0.047(8) -0.050(7)
O13 0.249(12) 0.60(3) 0.095(7) -0.027(11) 0.065(7) -0.103(14)
O14 0.350(16) 0.210(12) 0.222(11) 0.091(9) 0.054(11) -0.090(11)
Cl4A 0.0759(18) 0.0410(15) 0.0700(18) -0.0033(12) -0.0118(14) 0.0079(12)
O15A 0.123(6) 0.049(4) 0.070(4) 0.010(3) -0.011(4) 0.000(4)
Cl4B 0.077(4) 0.048(3) 0.117(6) 0.008(3) -0.014(4) 0.003(2)
O15B 0.126(13) 0.058(9) 0.172(18) 0.032(11) 0.000(12) 0.012(9)
O16 0.148(5) 0.116(5) 0.106(5) 0.003(4) -0.003(4) 0.035(4)
O17 0.140(5) 0.061(3) 0.138(5) -0.024(3) -0.020(4) -0.001(3)
O18 0.160(5) 0.110(5) 0.091(4) -0.015(4) -0.013(4) -0.040(4)
O19 0.164(5) 0.058(3) 0.126(5) -0.003(3) 0.081(4) -0.018(3)
O20 0.138(6) 0.241(10) 0.130(6) -0.040(6) 0.080(5) -0.021(6)
O21 0.122(5) 0.123(5) 0.107(5) -0.017(4) 0.059(4) -0.020(4)
O22 0.128(4) 0.093(4) 0.103(4) -0.006(3) -0.008(3) -0.012(3)
O23 0.064(3) 0.369(14) 0.211(9) 0.175(9) 0.003(4) 0.002(5)

loop_
_atom_type_symbol
_atom_type_description
_atom_type_scat_dispersion_real
_atom_type_scat_dispersion_imag
_atom_type_scat_source
C C 0.0033 0.0016 'International Tables Vol C Tables 4.2.6.8 and 6.1.1.4'
H H 0.0000 0.0000 'International Tables Vol C Tables 4.2.6.8 and 6.1.1.4'
N N 0.0061 0.0033 'International Tables Vol C Tables 4.2.6.8 and 6.1.1.4'
O O 0.0106 0.0060 'International Tables Vol C Tables 4.2.6.8 and 6.1.1.4'
Cl Cl 0.1484 0.1585 'International Tables Vol C Tables 4.2.6.8 and 6.1.1.4'
Rh Rh -1.1178 0.9187 'International Tables Vol C Tables 4.2.6.8 and 6.1.1.4'

loop_
_geom_angle_atom_site_label_1
_geom_angle_atom_site_label_2
_geom_angle_atom_site_label_3
_geom_angle
_geom_angle_publ_flag
N7 Rh1 N1 173.08(14) y
N7 Rh1 N5 79.53(15) y
N1 Rh1 N5 100.15(15) y
N7 Rh1 N3 99.95(15) y
N1 Rh1 N3 79.78(15) y
N5 Rh1 N3 175.18(13) y
N7 Rh1 O1 88.46(14) y
N1 Rh1 O1 84.62(14) y
N5 Rh1 O1 86.72(12) y
N3 Rh1 O1 88.48(13) y
N7 Rh1 Rh2 93.23(10) y
N1 Rh1 Rh2 93.69(10) y
N5 Rh1 Rh2 91.67(9) y
N3 Rh1 Rh2 93.14(10) y
O1 Rh1 Rh2 177.42(10) y
N13 Rh2 N11 174.14(14) y
N13 Rh2 N9 99.67(16) y
N11 Rh2 N9 79.56(17) y
N13 Rh2 N15 79.41(16) y
N11 Rh2 N15 100.95(17) y
N9 Rh2 N15 176.01(14) y
N13 Rh2 O2 87.62(16) y
N11 Rh2 O2 86.54(16) y
N9 Rh2 O2 88.12(16) y
N15 Rh2 O2 87.96(16) y
N13 Rh2 Rh1 93.64(9) y
N11 Rh2 Rh1 92.20(10) y
N9 Rh2 Rh1 91.82(10) y
N15 Rh2 Rh1 92.11(10) y
O2 Rh2 Rh1 178.73(13) y
C1 N1 C3 106.6(4) ?
C1 N1 Rh1 113.2(3) ?
C3 N1 Rh1 139.9(3) ?
N1 C1 N2 110.3(5) ?
N1 C1 C4 116.7(4) ?
N2 C1 C4 132.9(5) ?
C1 N2 C2 108.6(4) ?
C1 N2 H2N 125.7 ?
C2 N2 H2N 125.7 ?
N2 C2 C3 106.1(5) ?
N2 C2 H2 126.9 ?
C3 C2 H2 126.9 ?
N1 C3 C2 108.3(5) ?
N1 C3 H3 125.9 ?
C2 C3 H3 125.9 ?
C4 N3 C6 106.4(4) ?
C4 N3 Rh1 113.2(3) ?
C6 N3 Rh1 140.2(3) ?
N3 C4 N4 110.9(4) ?
N3 C4 C1 116.8(4) ?
N4 C4 C1 132.3(5) ?
C4 N4 C5 107.3(4) ?
C4 N4 H4N 126.3 ?
C5 N4 H4N 126.3 ?
N4 C5 C6 107.4(5) ?
N4 C5 H5 126.3 ?
C6 C5 H5 126.3 ?
C5 C6 N3 108.0(5) ?
C5 C6 H6 126.0 ?
N3 C6 H6 126.0 ?
C7 N5 C9 106.0(4) ?
C7 N5 Rh1 113.5(3) ?
C9 N5 Rh1 140.3(3) ?
N5 C7 N6 110.5(4) ?
N5 C7 C10 116.8(4) ?
N6 C7 C10 132.7(4) ?
C7 N6 C8 107.3(4) ?
C7 N6 H6N 126.3 ?
C8 N6 H6N 126.3 ?
C9 C8 N6 106.3(4) ?
C9 C8 H8 126.9 ?
N6 C8 H8 126.9 ?
C8 C9 N5 110.0(4) ?
C8 C9 H9 125.0 ?
N5 C9 H9 125.0 ?
C10 N7 C12 106.9(4) ?
C10 N7 Rh1 113.7(3) ?
C12 N7 Rh1 138.9(3) ?
N7 C10 N8 110.2(4) ?
N7 C10 C7 116.2(4) ?
N8 C10 C7 133.5(4) ?
C10 N8 C11 107.5(4) ?
C10 N8 H8N 126.2 ?
C11 N8 H8N 126.2 ?
N8 C11 C12 107.8(5) ?
N8 C11 H11 126.1 ?
C12 C11 H11 126.1 ?
C11 C12 N7 107.6(5) ?
C11 C12 H12 126.2 ?
N7 C12 H12 126.2 ?
C13 N9 C15 106.3(4) ?
C13 N9 Rh2 113.6(3) ?
C15 N9 Rh2 139.8(4) ?
N9 C13 N10 110.3(5) ?
N9 C13 C16 116.2(4) ?
N10 C13 C16 133.5(5) ?
C13 N10 C14 107.8(5) ?
C13 N10 H10N 126.1 ?
C14 N10 H10N 126.1 ?
C15 C14 N10 106.2(5) ?
C15 C14 H14 126.9 ?
N10 C14 H14 126.9 ?
C14 C15 N9 109.3(5) ?
C14 C15 H15 125.3 ?
N9 C15 H15 125.3 ?
C16 N11 C18 106.3(4) ?
C16 N11 Rh2 113.5(3) ?
C18 N11 Rh2 140.1(4) ?
N11 C16 N12 110.3(5) ?
N11 C16 C13 116.9(4) ?
N12 C16 C13 132.8(5) ?
C16 N12 C17 107.7(5) ?
C16 N12 H12N 126.1 ?
C17 N12 H12N 126.1 ?
N12 C17 C18 107.6(5) ?
N12 C17 H17 126.2 ?
C18 C17 H17 126.2 ?
C17 C18 N11 108.1(5) ?
C17 C18 H18 126.0 ?
N11 C18 H18 126.0 ?
C19 N13 C21 105.5(4) ?
C19 N13 Rh2 113.3(3) ?
C21 N13 Rh2 140.5(3) ?
N13 C19 N14 111.0(5) ?
N13 C19 C22 117.0(4) ?
N14 C19 C22 132.0(5) ?
C19 N14 C20 107.1(5) ?
C19 N14 H14N 126.5 ?
C20 N14 H14N 126.5 ?
C21 C20 N14 106.9(5) ?
C21 C20 H20 126.5 ?
N14 C20 H20 126.5 ?
C20 C21 N13 109.5(5) ?
C20 C21 H21 125.3 ?
N13 C21 H21 125.3 ?
C22 N15 C24 106.2(4) ?
C22 N15 Rh2 113.4(3) ?
C24 N15 Rh2 140.0(4) ?
N16 C22 N15 111.2(5) ?
N16 C22 C19 132.4(5) ?
N15 C22 C19 116.4(4) ?
C22 N16 C23 107.1(5) ?
C22 N16 H16N 126.5 ?
C23 N16 H16N 126.5 ?
C24 C23 N16 106.7(5) ?
C24 C23 H23 126.6 ?
N16 C23 H23 126.6 ?
C23 C24 N15 108.8(5) ?
C23 C24 H24 125.6 ?
N15 C24 H24 125.6 ?
O6 Cl1 O4 109.8(8) ?
O6 Cl1 O5 108.1(6) ?
O4 Cl1 O5 108.5(6) ?
O6 Cl1 O3 111.1(4) ?
O4 Cl1 O3 106.6(5) ?
O5 Cl1 O3 112.6(4) ?
O10 Cl2 O7 110.8(7) ?
O10 Cl2 O9 104.2(4) ?
O7 Cl2 O9 117.5(5) ?
O10 Cl2 O8 109.8(8) ?
O7 Cl2 O8 104.3(5) ?
O9 Cl2 O8 110.2(6) ?
O12 Cl3 O14 120.9(8) ?
O12 Cl3 O13 102.8(9) ?
O14 Cl3 O13 113.1(9) ?
O12 Cl3 O11 113.8(10) ?
O14 Cl3 O11 100.8(9) ?
O13 Cl3 O11 104.6(10) ?
O17 Cl4A O18 118.4(4) ?
O17 Cl4A O15A 107.6(5) ?
O18 Cl4A O15A 106.4(5) ?
O17 Cl4A O16 108.2(5) ?
O18 Cl4A O16 109.1(4) ?
O15A Cl4A O16 106.6(4) ?
O16 Cl4B O15B 117.3(12) ?
O16 Cl4B O18 121.4(7) ?
O15B Cl4B O18 99.1(9) ?
O16 Cl4B O17 116.4(7) ?
O15B Cl4B O17 100.8(9) ?
O18 Cl4B O17 98.0(6) ?
Cl4B O16 Cl4A 35.2(5) ?
Cl4A O17 Cl4B 34.2(3) ?
Cl4A O18 Cl4B 35.1(3) ?

loop_
_geom_bond_atom_site_label_1
_geom_bond_atom_site_label_2
_geom_bond_distance
_geom_bond_publ_flag
Rh1 N7 2.045(4) y
Rh1 N1 2.049(4) y
Rh1 N5 2.050(4) y
Rh1 N3 2.054(4) y
Rh1 O1 2.328(3) y
Rh1 Rh2 2.6488(6) y
Rh2 N13 2.048(4) y
Rh2 N11 2.051(4) y
Rh2 N9 2.057(4) y
Rh2 N15 2.061(4) y
Rh2 O2 2.282(4) y
N1 C1 1.331(6) ?
N1 C3 1.373(6) ?
C1 N2 1.337(6) ?
C1 C4 1.436(7) ?
N2 C2 1.357(8) ?
N2 H2N 0.8600 ?
C2 C3 1.382(7) ?
C2 H2 0.9300 ?
C3 H3 0.9300 ?
N3 C4 1.325(6) ?
N3 C6 1.371(6) ?
C4 N4 1.342(6) ?
N4 C5 1.348(7) ?
N4 H4N 0.8600 ?
C5 C6 1.369(7) ?
C5 H5 0.9300 ?
C6 H6 0.9300 ?
N5 C7 1.325(6) ?
N5 C9 1.359(6) ?
C7 N6 1.343(6) ?
C7 C10 1.432(7) ?
N6 C8 1.366(6) ?
N6 H6N 0.8600 ?
C8 C9 1.345(7) ?
C8 H8 0.9300 ?
C9 H9 0.9300 ?
N7 C10 1.332(6) ?
N7 C12 1.379(6) ?
C10 N8 1.341(6) ?
N8 C11 1.359(7) ?
N8 H8N 0.8600 ?
C11 C12 1.360(7) ?
C11 H11 0.9300 ?
C12 H12 0.9300 ?
N9 C13 1.330(6) ?
N9 C15 1.364(6) ?
C13 N10 1.334(7) ?
C13 C16 1.440(8) ?
N10 C14 1.370(8) ?
N10 H10N 0.8600 ?
C14 C15 1.352(8) ?
C14 H14 0.9300 ?
C15 H15 0.9300 ?
N11 C16 1.329(6) ?
N11 C18 1.373(6) ?
C16 N12 1.336(7) ?
N12 C17 1.347(8) ?
N12 H12N 0.8600 ?
C17 C18 1.354(8) ?
C17 H17 0.9300 ?
C18 H18 0.9300 ?
N13 C19 1.332(6) ?
N13 C21 1.374(6) ?
C19 N14 1.335(6) ?
C19 C22 1.430(7) ?
N14 C20 1.372(7) ?
N14 H14N 0.8600 ?
C20 C21 1.339(7) ?
C20 H20 0.9300 ?
C21 H21 0.9300 ?
N15 C22 1.327(6) ?
N15 C24 1.372(6) ?
C22 N16 1.327(6) ?
N16 C23 1.379(7) ?
N16 H16N 0.8600 ?
C23 C24 1.350(8) ?
C23 H23 0.9300 ?
C24 H24 0.9300 ?
Cl1 O6 1.340(7) ?
Cl1 O4 1.395(9) ?
Cl1 O5 1.399(6) ?
Cl1 O3 1.409(4) ?
Cl2 O10 1.336(7) ?
Cl2 O7 1.368(6) ?
Cl2 O9 1.376(6) ?
Cl2 O8 1.381(7) ?
Cl3 O12 1.273(7) ?
Cl3 O14 1.278(9) ?
Cl3 O13 1.330(11) ?
Cl3 O11 1.344(12) ?
Cl4A O17 1.360(6) ?
Cl4A O18 1.367(6) ?
Cl4A O15A 1.449(8) ?
Cl4A O16 1.532(8) ?
Cl4B O16 1.173(8) ?
Cl4B O15B 1.34(2) ?
Cl4B O18 1.529(9) ?
Cl4B O17 1.574(11) ?

loop_
_geom_contact_atom_site_label_1
_geom_contact_atom_site_label_2
_geom_contact_site_symmetry_2
_geom_contact_distance
_geom_contact_publ_flag
O20 O11 . 2.790(18) y
O22 O1 . 2.744(6) y
O23 O2 . 2.678(8) y
O19 O7 4_566 2.916(9) y
O19 O8 4_566 3.146(11) y
O19 O5 4_566 3.018(9) y
O20 O21 4_566 3.100(10) y
O20 O8 4_566 3.131(12) y
O18 O22 4_666 2.770(8) y
O23 O7 4_666 3.070(12) y
O21 O15B 4_665 3.193(18) y
O22 O12 2_546 3.177(14) y
O21 O4 3_766 3.291(13) y
O23 O5 3_766 3.173(12) y
O23 O4 3_766 3.281(15) y

loop_
_geom_hbond_atom_site_label_D
_geom_hbond_atom_site_label_H
_geom_hbond_atom_site_label_A
_geom_hbond_site_symmetry_A
_geom_hbond_distance_DH
_geom_hbond_distance_HA
_geom_hbond_distance_DA
_geom_hbond_angle_DHA
_geom_hbond_publ_flag
N2 H2N O19 . 0.86 2.05 2.829(7) 150.9 y
N4 H4N O19 . 0.86 2.27 3.013(7) 144.5 y
N4 H4N O10 3_656 0.86 2.52 3.104(8) 126.4 y
N6 H6N O3 . 0.86 2.27 3.038(7) 148.7 y
N6 H6N O1 3_666 0.86 2.52 3.128(5) 128.2 y
N8 H8N O3 . 0.86 2.22 2.991(7) 149.9 y
N8 H8N O8 . 0.86 2.58 3.107(8) 120.7 y
N10 H10N O11 . 0.86 2.18 3.014(13) 162.5 y
N12 H12N O20 . 0.86 1.97 2.819(8) 166.8 y
N14 H14N O21 . 0.86 2.11 2.884(8) 150.2 y
N16 H16N O21 . 0.86 2.18 2.949(8) 148.0 y

loop_
_geom_torsion_atom_site_label_1
_geom_torsion_atom_site_label_2
_geom_torsion_atom_site_label_3
_geom_torsion_atom_site_label_4
_geom_torsion
_geom_torsion_publ_flag
N7 Rh1 Rh2 N13 42.27(15) ?
N1 Rh1 Rh2 N13 -137.62(15) ?
N5 Rh1 Rh2 N13 -37.33(15) y
N3 Rh1 Rh2 N13 142.43(15) ?
O1 Rh1 Rh2 N13 -89(2) ?
N7 Rh1 Rh2 N11 -138.30(16) ?
N1 Rh1 Rh2 N11 41.81(16) ?
N5 Rh1 Rh2 N11 142.10(16) ?
N3 Rh1 Rh2 N11 -38.13(16) y
O1 Rh1 Rh2 N11 91(2) ?
N7 Rh1 Rh2 N9 142.09(16) ?
N1 Rh1 Rh2 N9 -37.81(15) y
N5 Rh1 Rh2 N9 62.48(15) ?
N3 Rh1 Rh2 N9 -117.75(15) ?
O1 Rh1 Rh2 N9 11(2) ?
N7 Rh1 Rh2 N15 -37.25(16) y
N1 Rh1 Rh2 N15 142.86(15) ?
N5 Rh1 Rh2 N15 -116.85(15) ?
N3 Rh1 Rh2 N15 62.91(15) ?
O1 Rh1 Rh2 N15 -168(2) ?
N7 Rh1 Rh2 O2 -131(6) ?
N1 Rh1 Rh2 O2 49(6) ?
N5 Rh1 Rh2 O2 150(6) ?
N3 Rh1 Rh2 O2 -31(6) ?
O1 Rh1 Rh2 O2 98(6) ?
N7 Rh1 N1 C1 83.3(13) ?
N5 Rh1 N1 C1 170.0(3) ?
N3 Rh1 N1 C1 -5.1(3) ?
O1 Rh1 N1 C1 84.3(3) ?
Rh2 Rh1 N1 C1 -97.6(3) ?
N7 Rh1 N1 C3 -89.2(13) ?
N5 Rh1 N1 C3 -2.5(5) ?
N3 Rh1 N1 C3 -177.6(5) ?
O1 Rh1 N1 C3 -88.2(5) ?
Rh2 Rh1 N1 C3 89.9(5) ?
C3 N1 C1 N2 0.3(6) ?
Rh1 N1 C1 N2 -174.6(3) ?
C3 N1 C1 C4 179.1(4) ?
Rh1 N1 C1 C4 4.1(5) ?
N1 C1 N2 C2 -0.5(6) ?
C4 C1 N2 C2 -179.0(5) ?
C1 N2 C2 C3 0.5(7) ?
C1 N1 C3 C2 0.0(6) ?
Rh1 N1 C3 C2 172.8(4) ?
N2 C2 C3 N1 -0.3(7) ?
N7 Rh1 N3 C4 -167.6(3) ?
N1 Rh1 N3 C4 5.4(3) ?
N5 Rh1 N3 C4 -84.2(18) ?
O1 Rh1 N3 C4 -79.4(3) ?
Rh2 Rh1 N3 C4 98.6(3) ?
N7 Rh1 N3 C6 6.8(5) ?
N1 Rh1 N3 C6 179.7(5) ?
N5 Rh1 N3 C6 90.1(18) ?
O1 Rh1 N3 C6 94.9(5) ?
Rh2 Rh1 N3 C6 -87.1(5) ?
C6 N3 C4 N4 0.6(5) ?
Rh1 N3 C4 N4 176.8(3) ?
C6 N3 C4 C1 178.9(4) ?
Rh1 N3 C4 C1 -4.9(5) ?
N1 C1 C4 N3 0.5(6) ?
N2 C1 C4 N3 178.9(5) ?
N1 C1 C4 N4 178.4(5) ?
N2 C1 C4 N4 -3.2(9) ?
N3 C4 N4 C5 -0.2(6) ?
C1 C4 N4 C5 -178.1(5) ?
C4 N4 C5 C6 -0.3(6) ?
N4 C5 C6 N3 0.6(6) ?
C4 N3 C6 C5 -0.7(5) ?
Rh1 N3 C6 C5 -175.3(4) ?
N7 Rh1 N5 C7 4.2(3) ?
N1 Rh1 N5 C7 -168.8(3) ?
N3 Rh1 N5 C7 -80.1(18) ?
O1 Rh1 N5 C7 -84.9(3) ?
Rh2 Rh1 N5 C7 97.1(3) ?
N7 Rh1 N5 C9 177.6(4) ?
N1 Rh1 N5 C9 4.6(4) ?
N3 Rh1 N5 C9 93.3(18) ?
O1 Rh1 N5 C9 88.5(4) ?
Rh2 Rh1 N5 C9 -89.5(4) ?
C9 N5 C7 N6 0.3(4) ?
Rh1 N5 C7 N6 176.0(2) ?
C9 N5 C7 C10 -178.6(3) ?
Rh1 N5 C7 C10 -3.0(4) ?
N5 C7 N6 C8 -0.5(5) ?
C10 C7 N6 C8 178.2(4) ?
C7 N6 C8 C9 0.4(5) ?
N6 C8 C9 N5 -0.2(5) ?
C7 N5 C9 C8 -0.1(5) ?
Rh1 N5 C9 C8 -173.8(3) ?
N1 Rh1 N7 C10 83.2(13) ?
N5 Rh1 N7 C10 -4.8(3) ?
N3 Rh1 N7 C10 170.3(3) ?
O1 Rh1 N7 C10 82.1(3) ?
Rh2 Rh1 N7 C10 -95.9(3) ?
N1 Rh1 N7 C12 -86.3(13) ?
N5 Rh1 N7 C12 -174.3(5) ?
N3 Rh1 N7 C12 0.8(5) ?
O1 Rh1 N7 C12 -87.4(5) ?
Rh2 Rh1 N7 C12 94.6(5) ?
C12 N7 C10 N8 -0.8(5) ?
Rh1 N7 C10 N8 -173.6(3) ?
C12 N7 C10 C7 177.6(4) ?
Rh1 N7 C10 C7 4.7(5) ?
N5 C7 C10 N7 -1.2(5) ?
N6 C7 C10 N7 -179.8(4) ?
N5 C7 C10 N8 176.7(4) ?
N6 C7 C10 N8 -2.0(8) ?
N7 C10 N8 C11 0.9(5) ?
C7 C10 N8 C11 -177.0(5) ?
C10 N8 C11 C12 -0.7(6) ?
N8 C11 C12 N7 0.2(6) ?
C10 N7 C12 C11 0.3(6) ?
Rh1 N7 C12 C11 170.3(4) ?
N13 Rh2 N9 C13 -169.7(3) ?
N11 Rh2 N9 C13 4.4(3) ?
N15 Rh2 N9 C13 -93(2) ?
O2 Rh2 N9 C13 -82.4(3) ?
Rh1 Rh2 N9 C13 96.3(3) ?
N13 Rh2 N9 C15 2.8(5) ?
N11 Rh2 N9 C15 176.9(5) ?
N15 Rh2 N9 C15 79(2) ?
O2 Rh2 N9 C15 90.1(5) ?
Rh1 Rh2 N9 C15 -91.2(5) ?
C15 N9 C13 N10 1.2(6) ?
Rh2 N9 C13 N10 176.1(3) ?
C15 N9 C13 C16 -179.7(4) ?
Rh2 N9 C13 C16 -4.7(5) ?
N9 C13 N10 C14 -0.8(6) ?
C16 C13 N10 C14 -179.8(5) ?
C13 N10 C14 C15 0.1(6) ?
N10 C14 C15 N9 0.6(6) ?
C13 N9 C15 C14 -1.1(6) ?
Rh2 N9 C15 C14 -174.0(4) ?
N13 Rh2 N11 C16 79.6(16) ?
N9 Rh2 N11 C16 -3.4(3) ?
N15 Rh2 N11 C16 172.5(3) ?
O2 Rh2 N11 C16 85.3(3) ?
Rh1 Rh2 N11 C16 -94.9(3) ?
N13 Rh2 N11 C18 -95.4(16) ?
N9 Rh2 N11 C18 -178.4(5) ?
N15 Rh2 N11 C18 -2.5(5) ?
O2 Rh2 N11 C18 -89.7(5) ?
Rh1 Rh2 N11 C18 90.1(5) ?
C18 N11 C16 N12 -1.2(6) ?
Rh2 N11 C16 N12 -177.9(3) ?
C18 N11 C16 C13 178.7(4) ?
Rh2 N11 C16 C13 2.0(5) ?
N9 C13 C16 N11 1.8(7) ?
N10 C13 C16 N11 -179.3(5) ?
N9 C13 C16 N12 -178.3(5) ?
N10 C13 C16 N12 0.7(10) ?
N11 C16 N12 C17 1.0(6) ?
C13 C16 N12 C17 -178.9(5) ?
C16 N12 C17 C18 -0.3(6) ?
N12 C17 C18 N11 -0.4(6) ?
C16 N11 C18 C17 1.0(5) ?
Rh2 N11 C18 C17 176.2(4) ?
N11 Rh2 N13 C19 88.5(16) ?
N9 Rh2 N13 C19 170.5(3) ?
N15 Rh2 N13 C19 -5.5(3) ?
O2 Rh2 N13 C19 82.8(3) ?
Rh1 Rh2 N13 C19 -97.0(3) ?
N11 Rh2 N13 C21 -80.3(17) ?
N9 Rh2 N13 C21 1.7(5) ?
N15 Rh2 N13 C21 -174.4(5) ?
O2 Rh2 N13 C21 -86.0(5) ?
Rh1 Rh2 N13 C21 94.2(5) ?
C21 N13 C19 N14 -0.8(5) ?
Rh2 N13 C19 N14 -173.4(3) ?
C21 N13 C19 C22 177.3(4) ?
Rh2 N13 C19 C22 4.7(5) ?
N13 C19 N14 C20 0.5(5) ?
C22 C19 N14 C20 -177.2(5) ?
C19 N14 C20 C21 0.0(6) ?
N14 C20 C21 N13 -0.5(6) ?
C19 N13 C21 C20 0.8(5) ?
Rh2 N13 C21 C20 170.2(4) ?
N13 Rh2 N15 C22 5.7(3) ?
N11 Rh2 N15 C22 -168.4(3) ?
N9 Rh2 N15 C22 -71(2) ?
O2 Rh2 N15 C22 -82.3(3) ?
Rh1 Rh2 N15 C22 99.0(3) ?
N13 Rh2 N15 C24 177.1(5) ?
N11 Rh2 N15 C24 3.1(5) ?
N9 Rh2 N15 C24 100(2) ?
O2 Rh2 N15 C24 89.2(5) ?
Rh1 Rh2 N15 C24 -89.6(5) ?
C24 N15 C22 N16 1.4(5) ?
Rh2 N15 C22 N16 175.7(3) ?
C24 N15 C22 C19 -179.3(4) ?
Rh2 N15 C22 C19 -5.0(5) ?
N13 C19 C22 N16 179.4(5) ?
N14 C19 C22 N16 -3.0(9) ?
N13 C19 C22 N15 0.2(6) ?
N14 C19 C22 N15 177.8(5) ?
N15 C22 N16 C23 -1.1(6) ?
C19 C22 N16 C23 179.7(5) ?
C22 N16 C23 C24 0.4(6) ?
N16 C23 C24 N15 0.4(6) ?
C22 N15 C24 C23 -1.1(6) ?
Rh2 N15 C24 C23 -172.9(4) ?
